data_1567814
loop_
_publ_author_name
'Nayak, Mithilesh Kumar'
'Sarkar, Pallavi'
'Elvers, Benedict J.'
'Mehta, Sakshi'
'Zhang, Fangyuan'
'Chrysochos, Nicolas'
'Krummenacher, Ivo'
'Vijayakanth, Thangavel'
'Narayanan, Ramakirushnan Suriya'
'Dolai, Ramapada'
'Roy, Biswarup'
'Malik, Vishal'
'Rawat, Hemant'
'Mondal, Abhishake'
'Boomishankar, Ramamoorthy'
'Pati, Swapan K.'
'Braunschweig, Holger'
'Schulzke, Carola'
'Ravat, Prince'
'Jana, Anukul'

_publ_section_title
;
 A bis-NHC--CAAC dimer derived dicationic diradical
;
_journal_issue 42
_journal_name_full 'Chemical Science'
_journal_page_first 12533
_journal_page_last 12539
_journal_paper_doi 10.1039/D2SC03937K
_journal_volume 13
_journal_year 2022
_chemical_formula_moiety 'C36 H62 N6, 3(C F3 O3 S), C2 H3 N'
_chemical_formula_sum 'C41 H65 F9 N7 O9 S3'
_chemical_formula_weight 1067.18
_space_group_crystal_system monoclinic
_space_group_IT_number 14
_space_group_name_Hall '-P 2yn'
_space_group_name_H-M_alt 'P 1 21/n 1'
_atom_sites_solution_hydrogens geom
_atom_sites_solution_primary dual
_atom_sites_solution_secondary difmap
_audit_creation_method SHELXL-2018/3
_audit_update_record
;
2022-03-25 deposited with the CCDC.	2022-09-21 downloaded from the CCDC.
;
_cell_angle_alpha 90
_cell_angle_beta 91.669(4)
_cell_angle_gamma 90
_cell_formula_units_Z 4
_cell_length_a 13.7065(5)
_cell_length_b 11.8374(5)
_cell_length_c 32.3229(16)
_cell_measurement_reflns_used 9744
_cell_measurement_temperature 250(2)
_cell_measurement_theta_max 27.0170
_cell_measurement_theta_min 3.2730
_cell_volume 5242.1(4)
_computing_cell_refinement 'CrysAlisPro 1.171.39.29d (Rigaku OD, 2017)'
_computing_data_collection 'CrysAlisPro 1.171.39.29d (Rigaku OD, 2017)'
_computing_data_reduction 'CrysAlisPro 1.171.39.29d (Rigaku OD, 2017)'
_computing_molecular_graphics 'XP Version 5.1 by Bruker AXS 1998'
_computing_publication_material 'CIFTAB (Sheldrick, 2015)'
_computing_structure_refinement 'SHELXL-2018/3 (Sheldrick, 2018)'
_computing_structure_solution 'SHELXS-2016 (Sheldrick, 2015)'
_diffrn_ambient_temperature 250(2)
_diffrn_measured_fraction_theta_full 0.998
_diffrn_measured_fraction_theta_max 0.998
_diffrn_measurement_device_type 'XtaLAB AFC12 (RINC): Kappa single'
_diffrn_measurement_method '\w scans'
_diffrn_radiation_type MoK\a
_diffrn_radiation_wavelength 0.71073
_diffrn_reflns_av_R_equivalents 0.1234
_diffrn_reflns_av_unetI/netI 0.0948
_diffrn_reflns_Laue_measured_fraction_full 0.998
_diffrn_reflns_Laue_measured_fraction_max 0.998
_diffrn_reflns_limit_h_max 16
_diffrn_reflns_limit_h_min -15
_diffrn_reflns_limit_k_max 14
_diffrn_reflns_limit_k_min -14
_diffrn_reflns_limit_l_max 38
_diffrn_reflns_limit_l_min -34
_diffrn_reflns_number 39048
_diffrn_reflns_point_group_measured_fraction_full 0.998
_diffrn_reflns_point_group_measured_fraction_max 0.998
_diffrn_reflns_theta_full 25.000
_diffrn_reflns_theta_max 25.026
_diffrn_reflns_theta_min 2.522
_diffrn_source 'fine-focus sealed X-ray tube'
_exptl_absorpt_coefficient_mu 0.229
_exptl_absorpt_correction_T_max 1.00000
_exptl_absorpt_correction_T_min 0.58377
_exptl_absorpt_correction_type multi-scan
_exptl_absorpt_process_details
;
CrysAlisPro 1.171.39.29d (Rigaku Oxford Diffraction, 2017)
Empirical absorption correction using spherical harmonics,
 implemented in SCALE3 ABSPACK scaling algorithm.
;
_exptl_crystal_colour red
_exptl_crystal_density_diffrn 1.352
_exptl_crystal_description block
_exptl_crystal_F_000 2244
_exptl_crystal_size_max 0.058
_exptl_crystal_size_mid 0.037
_exptl_crystal_size_min 0.022
_refine_diff_density_max 0.801
_refine_diff_density_min -0.393
_refine_diff_density_rms 0.061
_refine_ls_extinction_method none
_refine_ls_goodness_of_fit_ref 1.068
_refine_ls_hydrogen_treatment constr
_refine_ls_matrix_type full
_refine_ls_number_parameters 822
_refine_ls_number_reflns 9249
_refine_ls_number_restraints 1296
_refine_ls_restrained_S_all 1.080
_refine_ls_R_factor_all 0.1031
_refine_ls_R_factor_gt 0.0641
_refine_ls_shift/su_max 0.000
_refine_ls_shift/su_mean 0.000
_refine_ls_structure_factor_coef Fsqd
_refine_ls_weighting_details 'w=1/[\s^2^(Fo^2^)+(0.1023P)^2^] where P=(Fo^2^+2Fc^2^)/3'
_refine_ls_weighting_scheme calc
_refine_ls_wR_factor_gt 0.1779
_refine_ls_wR_factor_ref 0.1938
_reflns_Friedel_coverage 0.000
_reflns_number_gt 5895
_reflns_number_total 9249
_reflns_threshold_expression 'I > 2\s(I)'
_cod_data_source_file d2sc03937k2.cif
_cod_data_source_block AJ2030
_cod_depositor_comments 'Adding full bibliography for 1567803--1567816.cif.'
_cod_original_sg_symbol_H-M 'P 21/n'
_cod_database_code 1567814
_shelx_shelxl_version_number 2018/3
_shelx_space_group_comment
;
The symmetry employed for this shelxl refinement is uniquely defined
by the following loop, which should always be used as a source of
symmetry information in preference to the above space-group names.
They are only intended as comments.
;
_shelx_estimated_absorpt_t_min 0.987
_shelx_estimated_absorpt_t_max 0.995

loop_
_space_group_symop_operation_xyz
'x, y, z'
'-x+1/2, y+1/2, -z+1/2'
'-x, -y, -z'
'x-1/2, -y-1/2, z-1/2'

loop_
_atom_site_label
_atom_site_type_symbol
_atom_site_fract_x
_atom_site_fract_y
_atom_site_fract_z
_atom_site_U_iso_or_equiv
_atom_site_adp_type
_atom_site_occupancy
_atom_site_site_symmetry_order
_atom_site_calc_flag
_atom_site_refinement_flags_posn
_atom_site_refinement_flags_adp
_atom_site_refinement_flags_occupancy
_atom_site_disorder_assembly
_atom_site_disorder_group
N1 N 0.83398(13) 0.32901(16) 0.39278(7) 0.0322(5) Uani 1 1 d . . . . .
N2 N 0.80292(15) 0.12666(17) 0.46714(7) 0.0379(6) Uani 1 1 d . . . . .
N3 N 0.86132(14) 0.05044(16) 0.41217(7) 0.0344(5) Uani 1 1 d . . . . .
N4 N 0.43323(13) 0.24205(17) 0.34048(8) 0.0370(6) Uani 1 1 d . . . . .
N5 N 0.41000(14) 0.50594(19) 0.32378(8) 0.0388(6) Uani 1 1 d . . . . .
N6 N 0.46593(13) 0.45924(17) 0.26456(7) 0.0357(5) Uani 1 1 d . . . . .
C1 C 0.73278(16) 0.3200(2) 0.37356(9) 0.0325(6) Uani 1 1 d . . . . .
H1 H 0.724125 0.385924 0.354949 0.039 Uiso 1 1 calc R U . . .
C2 C 0.65753(17) 0.3320(3) 0.40714(10) 0.0455(7) Uani 1 1 d . . . . .
H2A H 0.671917 0.398919 0.424111 0.055 Uiso 1 1 calc R U . . .
H2B H 0.659131 0.265443 0.425166 0.055 Uiso 1 1 calc R U . . .
C3 C 0.55638(18) 0.3436(2) 0.38569(10) 0.0459(7) Uani 1 1 d . . . . .
H3A H 0.506604 0.351017 0.406678 0.055 Uiso 1 1 calc R U . . .
H3B H 0.554746 0.412204 0.368690 0.055 Uiso 1 1 calc R U . . .
C4 C 0.53331(16) 0.2425(2) 0.35871(9) 0.0347(6) Uani 1 1 d . . . . .
H4 H 0.538142 0.175520 0.377013 0.042 Uiso 1 1 calc R U . . .
C5 C 0.61160(17) 0.2275(2) 0.32618(9) 0.0380(7) Uani 1 1 d . . . . .
H5A H 0.611025 0.292888 0.307598 0.046 Uiso 1 1 calc R U . . .
H5B H 0.597139 0.159923 0.309582 0.046 Uiso 1 1 calc R U . . .
C6 C 0.71336(16) 0.2156(2) 0.34742(9) 0.0367(7) Uani 1 1 d . . . . .
H6A H 0.715497 0.148030 0.364913 0.044 Uiso 1 1 calc R U . . .
H6B H 0.763325 0.208257 0.326508 0.044 Uiso 1 1 calc R U . . .
C7 C 0.87906(17) 0.2609(2) 0.41728(9) 0.0340(6) Uani 1 1 d . . . . .
C8 C 0.98003(18) 0.3011(2) 0.43174(11) 0.0464(8) Uani 1 1 d . . . . .
C9 C 0.9785(2) 0.4221(2) 0.41572(12) 0.0543(9) Uani 1 1 d . . . . .
H9A H 1.041321 0.440654 0.403675 0.065 Uiso 1 1 calc R U . . .
H9B H 0.967328 0.474650 0.438527 0.065 Uiso 1 1 calc R U . . .
C10 C 0.89626(18) 0.4328(2) 0.38276(11) 0.0441(7) Uani 1 1 d . . . . .
C11 C 0.84166(17) 0.1492(2) 0.43066(9) 0.0333(6) Uani 1 1 d . . . . .
C12 C 0.79673(19) 0.0104(2) 0.47189(10) 0.0423(7) Uani 1 1 d . . . . .
C13 C 0.83324(19) -0.0370(2) 0.43753(10) 0.0408(7) Uani 1 1 d . . . . .
C14 C 1.0583(2) 0.2256(3) 0.41237(13) 0.0653(11) Uani 1 1 d . . . . .
H14A H 1.049987 0.148243 0.421566 0.098 Uiso 1 1 calc R U . . .
H14B H 1.122660 0.252230 0.420915 0.098 Uiso 1 1 calc R U . . .
H14C H 1.051336 0.228731 0.382438 0.098 Uiso 1 1 calc R U . . .
C15 C 0.9933(2) 0.2962(3) 0.47903(13) 0.0724(11) Uani 1 1 d . . . . .
H15A H 0.944817 0.343889 0.491620 0.109 Uiso 1 1 calc R U . . .
H15B H 1.058095 0.322737 0.487009 0.109 Uiso 1 1 calc R U . . .
H15C H 0.985293 0.218966 0.488357 0.109 Uiso 1 1 calc R U . . .
C16 C 0.9278(2) 0.4204(3) 0.33908(12) 0.0708(11) Uani 1 1 d . . . . .
H16A H 0.970104 0.482893 0.332164 0.106 Uiso 1 1 calc R U . . .
H16B H 0.870876 0.420361 0.320543 0.106 Uiso 1 1 calc R U . . .
H16C H 0.962950 0.349812 0.336201 0.106 Uiso 1 1 calc R U . . .
C17 C 0.8374(2) 0.5401(2) 0.38923(14) 0.0643(10) Uani 1 1 d . . . . .
H17A H 0.878739 0.605524 0.385248 0.096 Uiso 1 1 calc R U . . .
H17B H 0.813101 0.540944 0.417119 0.096 Uiso 1 1 calc R U . . .
H17C H 0.782828 0.542345 0.369452 0.096 Uiso 1 1 calc R U . . .
C18 C 0.7652(2) 0.2085(2) 0.49691(11) 0.0530(8) Uani 1 1 d . . . . .
H18A H 0.795200 0.194862 0.524000 0.079 Uiso 1 1 calc R U . . .
H18B H 0.695003 0.200166 0.498390 0.079 Uiso 1 1 calc R U . . .
H18C H 0.780563 0.284542 0.487981 0.079 Uiso 1 1 calc R U . . .
C19 C 0.90346(19) 0.0354(2) 0.37131(10) 0.0433(7) Uani 1 1 d . . . . .
H19A H 0.915774 0.108817 0.359167 0.065 Uiso 1 1 calc R U . . .
H19B H 0.858140 -0.006397 0.353513 0.065 Uiso 1 1 calc R U . . .
H19C H 0.964303 -0.006037 0.374230 0.065 Uiso 1 1 calc R U . . .
C20 C 0.7555(2) -0.0423(2) 0.50958(11) 0.0567(9) Uani 1 1 d . . . . .
H20A H 0.688758 -0.017108 0.512595 0.085 Uiso 1 1 calc R U . . .
H20B H 0.794377 -0.020171 0.533801 0.085 Uiso 1 1 calc R U . . .
H20C H 0.756658 -0.123898 0.506823 0.085 Uiso 1 1 calc R U . . .
C21 C 0.8445(3) -0.1574(2) 0.42555(12) 0.0600(9) Uani 1 1 d . . . . .
H21A H 0.829059 -0.205431 0.448794 0.090 Uiso 1 1 calc R U . . .
H21B H 0.911262 -0.171084 0.417727 0.090 Uiso 1 1 calc R U . . .
H21C H 0.800524 -0.174424 0.402330 0.090 Uiso 1 1 calc R U . . .
C22 C 0.40368(17) 0.2987(2) 0.30568(10) 0.0412(7) Uani 1 1 d . . . . .
C23 C 0.3139(2) 0.2426(3) 0.28513(13) 0.0650(10) Uani 1 1 d . . . . .
C24 C 0.27808(19) 0.1726(3) 0.32100(12) 0.0573(9) Uani 1 1 d . . . . .
H24A H 0.248234 0.102440 0.310649 0.069 Uiso 1 1 calc R U . . .
H24B H 0.228906 0.214813 0.336061 0.069 Uiso 1 1 calc R U . . .
C25 C 0.36671(18) 0.1453(2) 0.35014(10) 0.0425(7) Uani 1 1 d . . . . .
C26 C 0.42762(16) 0.4173(2) 0.29921(9) 0.0355(6) Uani 1 1 d . . . . .
C27 C 0.43797(18) 0.6059(2) 0.30450(10) 0.0418(7) Uani 1 1 d . . . . .
C28 C 0.47257(17) 0.5760(2) 0.26737(9) 0.0384(7) Uani 1 1 d . . . . .
C29 C 0.2381(3) 0.3309(4) 0.27033(17) 0.1063(19) Uani 1 1 d . . . . .
H29A H 0.180034 0.292779 0.259660 0.160 Uiso 1 1 calc R U . . .
H29B H 0.265441 0.376722 0.248633 0.160 Uiso 1 1 calc R U . . .
H29C H 0.221210 0.378931 0.293357 0.160 Uiso 1 1 calc R U . . .
C30 C 0.3402(4) 0.1680(4) 0.24830(15) 0.1063(17) Uani 1 1 d . . . . .
H30A H 0.398220 0.124338 0.255398 0.159 Uiso 1 1 calc R U . . .
H30B H 0.352693 0.215334 0.224527 0.159 Uiso 1 1 calc R U . . .
H30C H 0.286498 0.117211 0.241681 0.159 Uiso 1 1 calc R U . . .
C31 C 0.3398(2) 0.1493(3) 0.39516(11) 0.0567(9) Uani 1 1 d . . . . .
H31A H 0.397211 0.133917 0.412494 0.085 Uiso 1 1 calc R U . . .
H31B H 0.290233 0.092863 0.400248 0.085 Uiso 1 1 calc R U . . .
H31C H 0.314648 0.223627 0.401601 0.085 Uiso 1 1 calc R U . . .
C32 C 0.4124(2) 0.0308(2) 0.34001(12) 0.0571(9) Uani 1 1 d . . . . .
H32A H 0.430968 0.029972 0.311281 0.086 Uiso 1 1 calc R U . . .
H32B H 0.365442 -0.028859 0.344617 0.086 Uiso 1 1 calc R U . . .
H32C H 0.469828 0.018749 0.357732 0.086 Uiso 1 1 calc R U . . .
C33 C 0.3575(2) 0.5006(3) 0.36248(12) 0.0609(10) Uani 1 1 d . . . . .
H33A H 0.298823 0.546303 0.360020 0.091 Uiso 1 1 calc R U . . .
H33B H 0.398927 0.529150 0.384957 0.091 Uiso 1 1 calc R U . . .
H33C H 0.339798 0.422905 0.368119 0.091 Uiso 1 1 calc R U . . .
C34 C 0.5037(2) 0.3925(3) 0.23048(10) 0.0473(7) Uani 1 1 d . . . . .
H34A H 0.511193 0.314469 0.239175 0.071 Uiso 1 1 calc R U . . .
H34B H 0.566485 0.422318 0.222761 0.071 Uiso 1 1 calc R U . . .
H34C H 0.458348 0.396415 0.206913 0.071 Uiso 1 1 calc R U . . .
C35 C 0.4286(2) 0.7183(3) 0.32436(13) 0.0634(10) Uani 1 1 d . . . . .
H35A H 0.455570 0.775742 0.306599 0.095 Uiso 1 1 calc R U . . .
H35B H 0.463912 0.718228 0.350809 0.095 Uiso 1 1 calc R U . . .
H35C H 0.360252 0.734337 0.328644 0.095 Uiso 1 1 calc R U . . .
C36 C 0.5116(2) 0.6457(2) 0.23291(11) 0.0537(8) Uani 1 1 d . . . . .
H36A H 0.470013 0.636650 0.208350 0.081 Uiso 1 1 calc R U . . .
H36B H 0.577280 0.620960 0.227031 0.081 Uiso 1 1 calc R U . . .
H36C H 0.512963 0.724558 0.241031 0.081 Uiso 1 1 calc R U . . .
S1 S 0.81599(12) 0.40828(15) 0.20024(11) 0.0679(7) Uani 0.617(4) 1 d D U P A 1
O1 O 0.8306(3) 0.4243(4) 0.15542(15) 0.0814(14) Uani 0.617(4) 1 d D U P A 1
O2 O 0.9037(6) 0.3974(11) 0.2250(5) 0.077(3) Uani 0.617(4) 1 d D U P A 1
O3 O 0.7460(6) 0.4779(7) 0.2184(3) 0.099(3) Uani 0.617(4) 1 d D U P A 1
C37 C 0.7641(4) 0.2683(4) 0.20480(19) 0.0487(15) Uani 0.617(4) 1 d D U P A 1
F1 F 0.7478(3) 0.2376(4) 0.24142(14) 0.0978(15) Uani 0.617(4) 1 d D U P A 1
F2 F 0.6779(5) 0.2602(8) 0.1836(4) 0.0769(19) Uani 0.617(4) 1 d D U P A 1
F3 F 0.8246(6) 0.1906(6) 0.1862(3) 0.104(2) Uani 0.617(4) 1 d D U P A 1
S1' S 0.7998(2) 0.4056(3) 0.22652(14) 0.0636(10) Uani 0.383(4) 1 d D U P A 2
O1' O 0.7408(10) 0.4960(11) 0.2060(5) 0.092(4) Uani 0.383(4) 1 d D U P A 2
O2' O 0.9044(9) 0.4232(18) 0.2305(7) 0.078(4) Uani 0.383(4) 1 d D U P A 2
O3' O 0.7576(5) 0.3710(8) 0.2620(2) 0.095(3) Uani 0.383(4) 1 d D U P A 2
C37' C 0.7866(6) 0.3110(10) 0.1858(4) 0.080(3) Uani 0.383(4) 1 d D U P A 2
F1' F 0.8195(7) 0.3193(13) 0.1563(3) 0.165(4) Uani 0.383(4) 1 d D U P A 2
F2' F 0.6904(9) 0.2770(17) 0.1798(7) 0.110(5) Uani 0.383(4) 1 d D U P A 2
F3' F 0.8195(12) 0.2003(11) 0.2035(4) 0.141(5) Uani 0.383(4) 1 d D U P A 2
S2 S 0.3420(7) 0.3640(6) 0.1126(3) 0.0585(18) Uani 0.65(3) 1 d D U P B 1
O4 O 0.3521(10) 0.4260(11) 0.1517(4) 0.083(3) Uani 0.65(3) 1 d D U P B 1
O5 O 0.4018(9) 0.4096(10) 0.0816(4) 0.068(2) Uani 0.65(3) 1 d D U P B 1
O6 O 0.2474(10) 0.3358(17) 0.0966(6) 0.081(4) Uani 0.65(3) 1 d D U P B 1
S2' S 0.3267(10) 0.3658(8) 0.1182(4) 0.0412(18) Uani 0.35(3) 1 d D U P B 2
O5' O 0.3949(16) 0.4327(17) 0.0952(8) 0.077(5) Uani 0.35(3) 1 d D U P B 2
O4' O 0.3160(14) 0.382(2) 0.1607(4) 0.068(4) Uani 0.35(3) 1 d D U P B 2
O6' O 0.2327(16) 0.342(3) 0.0993(11) 0.058(4) Uani 0.35(3) 1 d D U P B 2
C38 C 0.3939(2) 0.2288(3) 0.12181(11) 0.0518(8) Uani 1 1 d . . . . .
F4 F 0.48174(12) 0.23903(15) 0.14094(7) 0.0682(6) Uani 1 1 d . . . . .
F5 F 0.40881(19) 0.17831(19) 0.08620(8) 0.0984(8) Uani 1 1 d . . . . .
F6 F 0.34439(17) 0.1594(2) 0.14465(10) 0.1154(10) Uani 1 1 d . . . . .
S3 S 0.75265(18) 0.5661(2) 0.51307(11) 0.0715(9) Uani 0.510(5) 1 d D U P C 1
O7 O 0.7638(6) 0.6751(5) 0.5010(3) 0.108(2) Uani 0.510(5) 1 d D U P C 1
O8 O 0.7723(12) 0.5888(11) 0.5559(3) 0.105(3) Uani 0.510(5) 1 d D U P C 1
O9 O 0.7967(14) 0.474(2) 0.4909(6) 0.074(3) Uani 0.510(5) 1 d D U P C 1
C39 C 0.6295(6) 0.5244(8) 0.5120(3) 0.091(2) Uani 0.510(5) 1 d D U P C 1
F7 F 0.6141(5) 0.4230(6) 0.5205(4) 0.154(3) Uani 0.510(5) 1 d D U P C 1
F8 F 0.6123(9) 0.5701(10) 0.4665(3) 0.128(4) Uani 0.510(5) 1 d D U P C 1
F9 F 0.5753(6) 0.5840(8) 0.5344(3) 0.136(3) Uani 0.510(5) 1 d D U P C 1
S3' S 0.73006(18) 0.5155(3) 0.52472(9) 0.0615(9) Uani 0.490(5) 1 d D U P C 2
O7' O 0.6703(5) 0.4226(5) 0.5383(2) 0.0765(19) Uani 0.490(5) 1 d D U P C 2
O8' O 0.7656(13) 0.5529(12) 0.5611(3) 0.095(3) Uani 0.490(5) 1 d D U P C 2
O9' O 0.8008(14) 0.494(2) 0.4918(7) 0.079(5) Uani 0.490(5) 1 d D U P C 2
C39' C 0.6478(5) 0.6097(6) 0.4993(3) 0.071(2) Uani 0.490(5) 1 d D U P C 2
F7' F 0.5800(5) 0.6513(5) 0.5217(2) 0.090(2) Uani 0.490(5) 1 d D U P C 2
F8' F 0.5908(7) 0.5317(12) 0.4702(4) 0.135(4) Uani 0.490(5) 1 d D U P C 2
F9' F 0.6958(6) 0.6927(6) 0.4831(3) 0.138(3) Uani 0.490(5) 1 d D U P C 2
N7 N 0.9324(4) 0.5536(6) 0.0498(2) 0.161(3) Uani 1 1 d . . . . .
C40 C 0.9968(4) 0.3477(5) 0.0608(2) 0.145(2) Uani 1 1 d . . . . .
H40A H 1.057914 0.349902 0.076706 0.217 Uiso 1 1 calc R U . . .
H40B H 1.007865 0.315169 0.033783 0.217 Uiso 1 1 calc R U . . .
H40C H 0.949982 0.301937 0.075212 0.217 Uiso 1 1 calc R U . . .
C41 C 0.9586(4) 0.4630(6) 0.05575(19) 0.1087(17) Uani 1 1 d . . . . .

loop_
_atom_site_aniso_label
_atom_site_aniso_U_11
_atom_site_aniso_U_22
_atom_site_aniso_U_33
_atom_site_aniso_U_23
_atom_site_aniso_U_13
_atom_site_aniso_U_12
N1 0.0308(10) 0.0269(10) 0.0385(15) -0.0022(10) -0.0033(9) -0.0011(9)
N2 0.0484(12) 0.0310(11) 0.0340(15) -0.0014(10) -0.0034(10) 0.0043(9)
N3 0.0398(11) 0.0308(11) 0.0325(15) -0.0018(10) -0.0028(10) 0.0046(9)
N4 0.0281(10) 0.0359(11) 0.0467(17) 0.0086(11) -0.0025(10) -0.0058(9)
N5 0.0355(11) 0.0474(13) 0.0336(15) 0.0021(11) 0.0041(10) 0.0045(9)
N6 0.0299(10) 0.0376(12) 0.0395(16) 0.0041(11) -0.0024(9) -0.0012(9)
C1 0.0309(12) 0.0306(13) 0.0356(18) 0.0018(12) -0.0061(11) 0.0001(10)
C2 0.0377(14) 0.0582(17) 0.040(2) -0.0170(15) -0.0055(12) 0.0052(13)
C3 0.0328(13) 0.0591(17) 0.046(2) -0.0138(15) -0.0013(12) 0.0079(12)
C4 0.0283(12) 0.0352(13) 0.0403(19) 0.0086(13) -0.0021(11) -0.0002(10)
C5 0.0308(12) 0.0424(14) 0.0407(19) -0.0095(13) -0.0026(11) 0.0001(11)
C6 0.0307(12) 0.0388(14) 0.0404(19) -0.0081(13) -0.0005(11) 0.0028(10)
C7 0.0351(13) 0.0302(13) 0.0366(18) -0.0066(13) -0.0023(12) 0.0030(11)
C8 0.0345(13) 0.0449(16) 0.059(2) -0.0097(15) -0.0136(13) 0.0005(12)
C9 0.0419(15) 0.0435(16) 0.077(3) -0.0067(17) -0.0136(15) -0.0083(12)
C10 0.0377(13) 0.0332(14) 0.061(2) 0.0030(14) -0.0023(13) -0.0112(11)
C11 0.0361(12) 0.0324(13) 0.0312(18) -0.0017(12) -0.0043(11) 0.0027(10)
C12 0.0520(15) 0.0343(14) 0.040(2) 0.0055(13) -0.0039(13) 0.0037(12)
C13 0.0483(15) 0.0330(14) 0.041(2) 0.0020(13) 0.0014(13) 0.0054(12)
C14 0.0324(14) 0.0603(19) 0.103(3) -0.017(2) -0.0061(16) 0.0027(13)
C15 0.0615(19) 0.086(3) 0.068(3) -0.008(2) -0.0308(18) -0.0017(18)
C16 0.069(2) 0.075(2) 0.069(3) 0.006(2) 0.0131(19) -0.0300(18)
C17 0.0591(18) 0.0283(14) 0.105(3) 0.0042(17) -0.0066(18) -0.0102(13)
C18 0.076(2) 0.0469(17) 0.036(2) -0.0060(15) 0.0041(15) 0.0069(15)
C19 0.0458(14) 0.0405(14) 0.044(2) -0.0081(14) 0.0041(13) 0.0035(12)
C20 0.082(2) 0.0424(16) 0.046(2) 0.0105(15) 0.0057(17) 0.0018(15)
C21 0.088(2) 0.0353(16) 0.057(3) -0.0014(16) 0.0113(18) 0.0033(15)
C22 0.0340(13) 0.0456(16) 0.043(2) 0.0071(15) -0.0067(12) -0.0066(11)
C23 0.0601(19) 0.065(2) 0.068(3) 0.014(2) -0.0241(17) -0.0252(16)
C24 0.0374(14) 0.0562(18) 0.077(3) 0.0113(18) -0.0100(15) -0.0176(13)
C25 0.0343(13) 0.0384(14) 0.055(2) 0.0038(14) 0.0034(13) -0.0098(11)
C26 0.0255(11) 0.0399(14) 0.0409(19) 0.0073(13) -0.0011(11) -0.0006(10)
C27 0.0364(13) 0.0417(15) 0.047(2) 0.0004(14) -0.0003(13) 0.0029(12)
C28 0.0345(12) 0.0364(14) 0.044(2) 0.0043(13) -0.0040(12) -0.0014(11)
C29 0.061(2) 0.111(3) 0.143(5) 0.060(3) -0.056(2) -0.034(2)
C30 0.152(4) 0.105(3) 0.061(3) -0.004(3) -0.015(3) -0.073(3)
C31 0.0504(17) 0.0634(19) 0.057(2) 0.0064(17) 0.0173(15) -0.0142(15)
C32 0.0550(17) 0.0408(16) 0.076(3) 0.0006(16) 0.0116(17) -0.0110(13)
C33 0.0563(18) 0.074(2) 0.053(2) 0.0075(18) 0.0212(16) 0.0196(16)
C34 0.0500(15) 0.0557(17) 0.036(2) -0.0039(15) 0.0019(13) 0.0011(13)
C35 0.071(2) 0.0493(18) 0.070(3) -0.0129(18) 0.0040(18) 0.0053(15)
C36 0.0608(18) 0.0501(17) 0.050(2) 0.0110(16) 0.0022(15) -0.0086(14)
S1 0.0497(8) 0.0625(10) 0.091(2) 0.0098(12) -0.0061(10) 0.0009(7)
O1 0.087(3) 0.080(3) 0.078(3) 0.037(3) 0.008(2) -0.023(2)
O2 0.047(3) 0.068(4) 0.114(6) -0.010(3) -0.018(3) -0.001(2)
O3 0.079(3) 0.069(4) 0.150(8) 0.007(4) -0.002(4) 0.050(3)
C37 0.044(3) 0.051(3) 0.051(4) 0.023(3) 0.005(3) 0.004(2)
F1 0.103(3) 0.108(3) 0.083(3) 0.040(3) 0.003(2) -0.020(2)
F2 0.051(3) 0.076(3) 0.103(5) -0.020(3) -0.008(3) -0.006(2)
F3 0.080(3) 0.105(4) 0.127(6) -0.068(4) -0.005(3) 0.031(2)
S1' 0.0605(16) 0.0720(17) 0.058(2) 0.0168(16) -0.0047(14) -0.0062(13)
O1' 0.085(6) 0.061(5) 0.126(8) 0.045(5) -0.058(5) -0.012(4)
O2' 0.055(5) 0.109(12) 0.069(7) 0.011(7) -0.013(4) -0.015(5)
O3' 0.091(4) 0.149(7) 0.043(4) 0.020(4) -0.005(3) -0.061(4)
C37' 0.035(4) 0.126(7) 0.077(6) -0.070(5) -0.031(4) 0.055(5)
F1' 0.118(6) 0.257(11) 0.119(7) -0.031(7) -0.015(5) 0.010(7)
F2' 0.075(6) 0.152(11) 0.100(9) -0.015(7) -0.044(6) 0.010(5)
F3' 0.137(8) 0.111(6) 0.170(11) -0.068(6) -0.082(8) 0.065(6)
S2 0.046(3) 0.077(2) 0.051(2) -0.0307(16) -0.017(2) 0.0299(14)
O4 0.094(6) 0.083(5) 0.069(5) -0.041(4) -0.034(4) 0.042(4)
O5 0.075(3) 0.064(4) 0.066(5) 0.000(3) -0.018(3) -0.002(3)
O6 0.035(4) 0.150(8) 0.057(5) -0.015(4) -0.011(5) 0.026(4)
S2' 0.034(3) 0.045(3) 0.044(3) -0.007(2) -0.004(2) 0.0220(18)
O5' 0.077(6) 0.043(7) 0.110(12) 0.028(8) -0.008(8) -0.021(5)
O4' 0.072(7) 0.084(9) 0.046(5) -0.014(5) -0.009(4) 0.040(6)
O6' 0.023(5) 0.092(8) 0.058(7) -0.012(6) 0.002(4) 0.018(5)
C38 0.0497(17) 0.0536(18) 0.052(2) -0.0001(17) 0.0058(15) -0.0045(14)
F4 0.0455(9) 0.0693(11) 0.0892(17) 0.0086(11) -0.0102(9) 0.0175(8)
F5 0.136(2) 0.0713(14) 0.087(2) -0.0303(14) -0.0074(15) 0.0357(13)
F6 0.0953(16) 0.1194(19) 0.131(3) 0.0614(19) -0.0090(15) -0.0402(15)
S3 0.0637(12) 0.0330(12) 0.119(2) -0.0107(12) 0.0287(13) -0.0132(9)
O7 0.118(5) 0.052(3) 0.157(7) -0.008(4) 0.030(5) -0.028(3)
O8 0.085(5) 0.117(7) 0.112(6) -0.069(5) -0.003(6) -0.037(5)
O9 0.078(6) 0.047(6) 0.097(7) -0.016(4) 0.007(5) 0.006(4)
C39 0.080(4) 0.100(5) 0.095(6) -0.049(5) 0.025(4) -0.025(4)
F7 0.099(5) 0.112(4) 0.254(10) 0.003(5) 0.046(5) -0.051(4)
F8 0.150(9) 0.123(6) 0.110(5) -0.033(5) -0.046(6) 0.049(6)
F9 0.092(4) 0.182(7) 0.138(7) -0.069(6) 0.056(4) 0.001(5)
S3' 0.0588(13) 0.0657(19) 0.0604(17) -0.0273(13) 0.0059(10) -0.0047(12)
O7' 0.084(4) 0.065(3) 0.082(5) -0.004(3) 0.024(3) -0.007(3)
O8' 0.090(6) 0.144(9) 0.051(4) 0.014(5) 0.001(4) -0.015(6)
O9' 0.063(5) 0.060(9) 0.116(8) -0.023(5) 0.036(6) 0.004(4)
C39' 0.077(4) 0.063(4) 0.074(6) -0.021(4) 0.016(4) 0.002(3)
F7' 0.079(3) 0.097(4) 0.095(5) -0.031(4) 0.024(3) 0.026(3)
F8' 0.065(3) 0.215(11) 0.123(7) -0.107(7) -0.017(3) 0.018(5)
F9' 0.144(6) 0.102(4) 0.172(8) 0.042(4) 0.058(5) -0.018(4)
N7 0.144(4) 0.166(5) 0.168(6) -0.071(5) -0.071(4) 0.050(4)
C40 0.131(4) 0.128(5) 0.173(7) 0.022(5) -0.035(4) 0.005(4)
C41 0.087(3) 0.140(5) 0.098(4) -0.031(4) -0.033(3) 0.001(3)

loop_
_atom_type_symbol
_atom_type_description
_atom_type_scat_dispersion_real
_atom_type_scat_dispersion_imag
_atom_type_scat_source
C C 0.0033 0.0016 'International Tables Vol C Tables 4.2.6.8 and 6.1.1.4'
H H 0.0000 0.0000 'International Tables Vol C Tables 4.2.6.8 and 6.1.1.4'
F F 0.0171 0.0103 'International Tables Vol C Tables 4.2.6.8 and 6.1.1.4'
N N 0.0061 0.0033 'International Tables Vol C Tables 4.2.6.8 and 6.1.1.4'
O O 0.0106 0.0060 'International Tables Vol C Tables 4.2.6.8 and 6.1.1.4'
S S 0.1246 0.1234 'International Tables Vol C Tables 4.2.6.8 and 6.1.1.4'

loop_
_geom_angle_atom_site_label_1
_geom_angle_atom_site_label_2
_geom_angle_atom_site_label_3
_geom_angle
_geom_angle_site_symmetry_1
_geom_angle_site_symmetry_3
_geom_angle_publ_flag
C7 N1 C1 129.4(2) . . ?
C7 N1 C10 112.0(2) . . ?
C1 N1 C10 118.7(2) . . ?
C11 N2 C12 108.8(2) . . ?
C11 N2 C18 127.1(2) . . ?
C12 N2 C18 123.9(2) . . ?
C11 N3 C13 108.9(2) . . ?
C11 N3 C19 126.5(2) . . ?
C13 N3 C19 124.5(2) . . ?
C22 N4 C4 125.4(2) . . ?
C22 N4 C25 112.3(2) . . ?
C4 N4 C25 118.8(2) . . ?
C26 N5 C27 110.0(2) . . ?
C26 N5 C33 125.0(2) . . ?
C27 N5 C33 124.5(2) . . ?
C26 N6 C28 109.8(2) . . ?
C26 N6 C34 125.6(2) . . ?
C28 N6 C34 124.3(2) . . ?
N1 C1 C6 115.58(19) . . ?
N1 C1 C2 109.5(2) . . ?
C6 C1 C2 111.2(2) . . ?
C1 C2 C3 107.9(2) . . ?
C4 C3 C2 111.1(2) . . ?
N4 C4 C3 114.2(2) . . ?
N4 C4 C5 112.7(2) . . ?
C3 C4 C5 110.4(2) . . ?
C4 C5 C6 110.3(2) . . ?
C1 C6 C5 108.41(19) . . ?
N1 C7 C11 125.2(2) . . ?
N1 C7 C8 114.4(2) . . ?
C11 C7 C8 120.4(2) . . ?
C9 C8 C7 100.7(2) . . ?
C9 C8 C15 111.9(3) . . ?
C7 C8 C15 112.0(2) . . ?
C9 C8 C14 114.2(3) . . ?
C7 C8 C14 109.3(2) . . ?
C15 C8 C14 108.6(3) . . ?
C8 C9 C10 108.4(2) . . ?
C16 C10 C17 112.4(3) . . ?
C16 C10 C9 114.9(2) . . ?
C17 C10 C9 110.8(3) . . ?
C16 C10 N1 107.3(2) . . ?
C17 C10 N1 109.8(2) . . ?
C9 C10 N1 100.9(2) . . ?
N2 C11 N3 108.0(2) . . ?
N2 C11 C7 125.7(2) . . ?
N3 C11 C7 124.7(2) . . ?
C13 C12 N2 107.2(2) . . ?
C13 C12 C20 130.8(2) . . ?
N2 C12 C20 122.0(3) . . ?
C12 C13 N3 107.0(2) . . ?
C12 C13 C21 130.9(3) . . ?
N3 C13 C21 122.1(3) . . ?
N4 C22 C26 122.0(3) . . ?
N4 C22 C23 111.2(2) . . ?
C26 C22 C23 122.4(3) . . ?
C24 C23 C22 100.3(3) . . ?
C24 C23 C30 111.5(3) . . ?
C22 C23 C30 112.4(3) . . ?
C24 C23 C29 112.2(3) . . ?
C22 C23 C29 111.5(3) . . ?
C30 C23 C29 108.8(4) . . ?
C23 C24 C25 108.2(2) . . ?
N4 C25 C31 110.0(2) . . ?
N4 C25 C32 112.06(19) . . ?
C31 C25 C32 110.2(3) . . ?
N4 C25 C24 100.6(2) . . ?
C31 C25 C24 111.7(2) . . ?
C32 C25 C24 111.9(3) . . ?
N5 C26 N6 106.6(2) . . ?
N5 C26 C22 128.5(2) . . ?
N6 C26 C22 124.7(3) . . ?
C28 C27 N5 106.4(2) . . ?
C28 C27 C35 131.0(3) . . ?
N5 C27 C35 122.6(3) . . ?
C27 C28 N6 107.2(2) . . ?
C27 C28 C36 131.2(3) . . ?
N6 C28 C36 121.6(3) . . ?
O3 S1 O2 113.0(7) . . ?
O3 S1 O1 116.6(5) . . ?
O2 S1 O1 115.1(7) . . ?
O3 S1 C37 103.2(5) . . ?
O2 S1 C37 101.4(6) . . ?
O1 S1 C37 105.2(3) . . ?
F1 C37 F2 106.1(6) . . ?
F1 C37 F3 109.8(6) . . ?
F2 C37 F3 105.0(7) . . ?
F1 C37 S1 114.8(5) . . ?
F2 C37 S1 111.3(6) . . ?
F3 C37 S1 109.3(5) . . ?
O3' S1' O2' 114.3(10) . . ?
O3' S1' O1' 110.7(8) . . ?
O2' S1' O1' 117.4(10) . . ?
O3' S1' C37' 114.0(6) . . ?
O2' S1' C37' 104.0(9) . . ?
O1' S1' C37' 94.7(8) . . ?
F1' C37' F2' 109.0(13) . . ?
F1' C37' F3' 106.9(11) . . ?
F2' C37' F3' 94.2(13) . . ?
F1' C37' S1' 125.4(13) . . ?
F2' C37' S1' 111.8(10) . . ?
F3' C37' S1' 104.6(8) . . ?
O5 S2 O6 111.8(11) . . ?
O5 S2 O4 112.1(6) . . ?
O6 S2 O4 119.6(11) . . ?
O5 S2 C38 103.0(6) . . ?
O6 S2 C38 101.9(10) . . ?
O4 S2 C38 106.3(5) . . ?
O4' S2' O6' 109.1(18) . . ?
O4' S2' O5' 121.2(10) . . ?
O6' S2' O5' 118.2(17) . . ?
O4' S2' C38 97.1(9) . . ?
O6' S2' C38 106.8(14) . . ?
O5' S2' C38 100.5(10) . . ?
F6 C38 F5 107.7(3) . . ?
F6 C38 F4 105.7(3) . . ?
F5 C38 F4 106.5(2) . . ?
F6 C38 S2 116.7(4) . . ?
F5 C38 S2 109.5(4) . . ?
F4 C38 S2 110.2(3) . . ?
F6 C38 S2' 108.5(5) . . ?
F5 C38 S2' 115.4(5) . . ?
F4 C38 S2' 112.6(4) . . ?
O7 S3 O8 94.6(6) . . ?
O7 S3 O9 121.5(12) . . ?
O8 S3 O9 123.5(11) . . ?
O7 S3 C39 112.2(5) . . ?
O8 S3 C39 103.0(7) . . ?
O9 S3 C39 101.1(10) . . ?
F7 C39 F9 107.7(8) . . ?
F7 C39 F8 120.8(9) . . ?
F9 C39 F8 105.4(10) . . ?
F7 C39 S3 115.7(8) . . ?
F9 C39 S3 114.3(7) . . ?
F8 C39 S3 92.2(7) . . ?
O8' S3' O7' 100.3(6) . . ?
O8' S3' O9' 117.4(11) . . ?
O7' S3' O9' 118.2(11) . . ?
O8' S3' C39' 114.3(8) . . ?
O7' S3' C39' 105.1(4) . . ?
O9' S3' C39' 101.4(11) . . ?
F7' C39' F9' 108.5(7) . . ?
F7' C39' F8' 102.4(7) . . ?
F9' C39' F8' 117.8(10) . . ?
F7' C39' S3' 116.0(7) . . ?
F9' C39' S3' 109.9(7) . . ?
F8' C39' S3' 102.4(7) . . ?
N7 C41 C40 175.9(8) . . ?

loop_
_geom_bond_atom_site_label_1
_geom_bond_atom_site_label_2
_geom_bond_distance
_geom_bond_site_symmetry_2
_geom_bond_publ_flag
N1 C7 1.277(3) . ?
N1 C1 1.507(3) . ?
N1 C10 1.536(3) . ?
N2 C11 1.334(3) . ?
N2 C12 1.387(3) . ?
N2 C18 1.470(3) . ?
N3 C11 1.343(3) . ?
N3 C13 1.382(3) . ?
N3 C19 1.468(4) . ?
N4 C22 1.361(4) . ?
N4 C4 1.477(3) . ?
N4 C25 1.503(3) . ?
N5 C26 1.342(3) . ?
N5 C27 1.396(4) . ?
N5 C33 1.463(4) . ?
N6 C26 1.346(3) . ?
N6 C28 1.388(3) . ?
N6 C34 1.462(3) . ?
C1 C6 1.516(4) . ?
C1 C2 1.526(4) . ?
C2 C3 1.538(4) . ?
C3 C4 1.509(4) . ?
C4 C5 1.534(3) . ?
C5 C6 1.543(4) . ?
C7 C11 1.488(4) . ?
C7 C8 1.524(4) . ?
C8 C9 1.524(4) . ?
C8 C15 1.535(5) . ?
C8 C14 1.543(4) . ?
C9 C10 1.534(4) . ?
C10 C16 1.496(5) . ?
C10 C17 1.523(4) . ?
C12 C13 1.353(4) . ?
C12 C20 1.495(4) . ?
C13 C21 1.487(4) . ?
C22 C26 1.459(4) . ?
C22 C23 1.533(4) . ?
C23 C24 1.518(5) . ?
C23 C30 1.534(6) . ?
C23 C29 1.540(5) . ?
C24 C25 1.550(4) . ?
C25 C31 1.512(5) . ?
C25 C32 1.532(4) . ?
C27 C28 1.351(4) . ?
C27 C35 1.484(4) . ?
C28 C36 1.498(4) . ?
S1 O3 1.406(7) . ?
S1 O2 1.431(8) . ?
S1 O1 1.480(6) . ?
S1 C37 1.811(5) . ?
C37 F1 1.264(6) . ?
C37 F2 1.352(9) . ?
C37 F3 1.386(7) . ?
S1' O3' 1.362(7) . ?
S1' O2' 1.451(12) . ?
S1' O1' 1.486(11) . ?
S1' C37' 1.734(9) . ?
C37' F1' 1.072(12) . ?
C37' F2' 1.387(13) . ?
C37' F3' 1.494(14) . ?
S2 O5 1.420(11) . ?
S2 O6 1.422(7) . ?
S2 O4 1.464(10) . ?
S2 C38 1.773(8) . ?
S2' O4' 1.397(16) . ?
S2' O6' 1.439(12) . ?
S2' O5' 1.448(15) . ?
S2' C38 1.868(12) . ?
C38 F6 1.308(4) . ?
C38 F5 1.318(4) . ?
C38 F4 1.342(4) . ?
S3 O7 1.359(7) . ?
S3 O8 1.427(9) . ?
S3 O9 1.447(13) . ?
S3 C39 1.758(8) . ?
C39 F7 1.251(11) . ?
C39 F9 1.265(9) . ?
C39 F8 1.580(13) . ?
S3' O8' 1.335(9) . ?
S3' O7' 1.448(8) . ?
S3' O9' 1.484(12) . ?
S3' C39' 1.771(9) . ?
C39' F7' 1.292(8) . ?
C39' F9' 1.302(9) . ?
C39' F8' 1.518(11) . ?
N7 C41 1.146(7) . ?
C40 C41 1.469(8) . ?

loop_
_geom_torsion_atom_site_label_1
_geom_torsion_atom_site_label_2
_geom_torsion_atom_site_label_3
_geom_torsion_atom_site_label_4
_geom_torsion
_geom_torsion_site_symmetry_1
_geom_torsion_site_symmetry_2
_geom_torsion_site_symmetry_3
_geom_torsion_site_symmetry_4
_geom_torsion_publ_flag
C7 N1 C1 C6 -58.1(4) . . . . ?
C10 N1 C1 C6 121.8(3) . . . . ?
C7 N1 C1 C2 68.4(3) . . . . ?
C10 N1 C1 C2 -111.8(3) . . . . ?
N1 C1 C2 C3 170.1(2) . . . . ?
C6 C1 C2 C3 -61.0(3) . . . . ?
C1 C2 C3 C4 58.7(3) . . . . ?
C22 N4 C4 C3 82.4(3) . . . . ?
C25 N4 C4 C3 -120.5(3) . . . . ?
C22 N4 C4 C5 -44.6(3) . . . . ?
C25 N4 C4 C5 112.5(3) . . . . ?
C2 C3 C4 N4 174.0(2) . . . . ?
C2 C3 C4 C5 -57.8(3) . . . . ?
N4 C4 C5 C6 -173.9(2) . . . . ?
C3 C4 C5 C6 57.1(3) . . . . ?
N1 C1 C6 C5 -173.3(2) . . . . ?
C2 C1 C6 C5 61.1(3) . . . . ?
C4 C5 C6 C1 -58.1(3) . . . . ?
C1 N1 C7 C11 4.2(4) . . . . ?
C10 N1 C7 C11 -175.7(2) . . . . ?
C1 N1 C7 C8 -177.7(2) . . . . ?
C10 N1 C7 C8 2.4(3) . . . . ?
N1 C7 C8 C9 9.6(3) . . . . ?
C11 C7 C8 C9 -172.2(3) . . . . ?
N1 C7 C8 C15 128.7(3) . . . . ?
C11 C7 C8 C15 -53.1(3) . . . . ?
N1 C7 C8 C14 -110.9(3) . . . . ?
C11 C7 C8 C14 67.2(4) . . . . ?
C7 C8 C9 C10 -17.5(3) . . . . ?
C15 C8 C9 C10 -136.6(3) . . . . ?
C14 C8 C9 C10 99.4(3) . . . . ?
C8 C9 C10 C16 -96.2(3) . . . . ?
C8 C9 C10 C17 135.1(3) . . . . ?
C8 C9 C10 N1 18.8(3) . . . . ?
C7 N1 C10 C16 107.3(3) . . . . ?
C1 N1 C10 C16 -72.6(3) . . . . ?
C7 N1 C10 C17 -130.2(3) . . . . ?
C1 N1 C10 C17 49.9(3) . . . . ?
C7 N1 C10 C9 -13.2(3) . . . . ?
C1 N1 C10 C9 166.9(2) . . . . ?
C12 N2 C11 N3 -0.6(3) . . . . ?
C18 N2 C11 N3 -176.3(3) . . . . ?
C12 N2 C11 C7 -166.9(2) . . . . ?
C18 N2 C11 C7 17.4(4) . . . . ?
C13 N3 C11 N2 0.6(3) . . . . ?
C19 N3 C11 N2 179.2(2) . . . . ?
C13 N3 C11 C7 167.1(3) . . . . ?
C19 N3 C11 C7 -14.3(4) . . . . ?
N1 C7 C11 N2 -102.1(4) . . . . ?
C8 C7 C11 N2 79.9(3) . . . . ?
N1 C7 C11 N3 93.8(3) . . . . ?
C8 C7 C11 N3 -84.2(4) . . . . ?
C11 N2 C12 C13 0.4(3) . . . . ?
C18 N2 C12 C13 176.3(3) . . . . ?
C11 N2 C12 C20 -179.5(3) . . . . ?
C18 N2 C12 C20 -3.6(4) . . . . ?
N2 C12 C13 N3 0.0(3) . . . . ?
C20 C12 C13 N3 179.9(3) . . . . ?
N2 C12 C13 C21 -179.7(3) . . . . ?
C20 C12 C13 C21 0.2(6) . . . . ?
C11 N3 C13 C12 -0.4(3) . . . . ?
C19 N3 C13 C12 -179.0(2) . . . . ?
C11 N3 C13 C21 179.3(3) . . . . ?
C19 N3 C13 C21 0.7(4) . . . . ?
C4 N4 C22 C26 -48.0(4) . . . . ?
C25 N4 C22 C26 153.7(2) . . . . ?
C4 N4 C22 C23 155.2(3) . . . . ?
C25 N4 C22 C23 -3.2(3) . . . . ?
N4 C22 C23 C24 18.6(3) . . . . ?
C26 C22 C23 C24 -138.1(3) . . . . ?
N4 C22 C23 C30 -100.0(3) . . . . ?
C26 C22 C23 C30 103.3(4) . . . . ?
N4 C22 C23 C29 137.6(3) . . . . ?
C26 C22 C23 C29 -19.1(5) . . . . ?
C22 C23 C24 C25 -26.7(3) . . . . ?
C30 C23 C24 C25 92.5(4) . . . . ?
C29 C23 C24 C25 -145.2(3) . . . . ?
C22 N4 C25 C31 -131.4(3) . . . . ?
C4 N4 C25 C31 68.7(3) . . . . ?
C22 N4 C25 C32 105.6(3) . . . . ?
C4 N4 C25 C32 -54.3(4) . . . . ?
C22 N4 C25 C24 -13.5(3) . . . . ?
C4 N4 C25 C24 -173.4(2) . . . . ?
C23 C24 C25 N4 25.3(3) . . . . ?
C23 C24 C25 C31 142.0(3) . . . . ?
C23 C24 C25 C32 -93.9(3) . . . . ?
C27 N5 C26 N6 -0.3(3) . . . . ?
C33 N5 C26 N6 172.2(3) . . . . ?
C27 N5 C26 C22 -175.4(3) . . . . ?
C33 N5 C26 C22 -2.9(4) . . . . ?
C28 N6 C26 N5 0.0(3) . . . . ?
C34 N6 C26 N5 174.7(2) . . . . ?
C28 N6 C26 C22 175.4(2) . . . . ?
C34 N6 C26 C22 -9.9(4) . . . . ?
N4 C22 C26 N5 -55.1(4) . . . . ?
C23 C22 C26 N5 99.1(4) . . . . ?
N4 C22 C26 N6 130.6(3) . . . . ?
C23 C22 C26 N6 -75.1(4) . . . . ?
C26 N5 C27 C28 0.4(3) . . . . ?
C33 N5 C27 C28 -172.1(3) . . . . ?
C26 N5 C27 C35 -179.2(3) . . . . ?
C33 N5 C27 C35 8.3(4) . . . . ?
N5 C27 C28 N6 -0.4(3) . . . . ?
C35 C27 C28 N6 179.1(3) . . . . ?
N5 C27 C28 C36 179.1(3) . . . . ?
C35 C27 C28 C36 -1.4(5) . . . . ?
C26 N6 C28 C27 0.2(3) . . . . ?
C34 N6 C28 C27 -174.6(2) . . . . ?
C26 N6 C28 C36 -179.3(2) . . . . ?
C34 N6 C28 C36 5.9(4) . . . . ?
O3 S1 C37 F1 -58.6(7) . . . . ?
O2 S1 C37 F1 58.6(8) . . . . ?
O1 S1 C37 F1 178.7(4) . . . . ?
O3 S1 C37 F2 62.0(8) . . . . ?
O2 S1 C37 F2 179.2(8) . . . . ?
O1 S1 C37 F2 -60.7(7) . . . . ?
O3 S1 C37 F3 177.5(7) . . . . ?
O2 S1 C37 F3 -65.3(8) . . . . ?
O1 S1 C37 F3 54.8(6) . . . . ?
O3' S1' C37' F1' -174.5(11) . . . . ?
O2' S1' C37' F1' -49.4(15) . . . . ?
O1' S1' C37' F1' 70.3(13) . . . . ?
O3' S1' C37' F2' 49.8(14) . . . . ?
O2' S1' C37' F2' 174.9(15) . . . . ?
O1' S1' C37' F2' -65.4(14) . . . . ?
O3' S1' C37' F3' -50.9(10) . . . . ?
O2' S1' C37' F3' 74.2(13) . . . . ?
O1' S1' C37' F3' -166.0(11) . . . . ?
O5 S2 C38 F6 -169.7(6) . . . . ?
O6 S2 C38 F6 -53.7(10) . . . . ?
O4 S2 C38 F6 72.3(7) . . . . ?
O5 S2 C38 F5 -47.0(6) . . . . ?
O6 S2 C38 F5 69.0(10) . . . . ?
O4 S2 C38 F5 -165.0(6) . . . . ?
O5 S2 C38 F4 69.9(6) . . . . ?
O6 S2 C38 F4 -174.2(10) . . . . ?
O4 S2 C38 F4 -48.2(6) . . . . ?
O4' S2' C38 F6 52.0(11) . . . . ?
O6' S2' C38 F6 -60.4(18) . . . . ?
O5' S2' C38 F6 175.7(12) . . . . ?
O4' S2' C38 F5 173.0(10) . . . . ?
O6' S2' C38 F5 60.5(18) . . . . ?
O5' S2' C38 F5 -63.4(13) . . . . ?
O4' S2' C38 F4 -64.5(10) . . . . ?
O6' S2' C38 F4 -177.0(16) . . . . ?
O5' S2' C38 F4 59.1(12) . . . . ?
O7 S3 C39 F7 176.1(9) . . . . ?
O8 S3 C39 F7 -83.4(10) . . . . ?
O9 S3 C39 F7 45.1(14) . . . . ?
O7 S3 C39 F9 -57.9(11) . . . . ?
O8 S3 C39 F9 42.7(11) . . . . ?
O9 S3 C39 F9 171.2(13) . . . . ?
O7 S3 C39 F8 50.1(8) . . . . ?
O8 S3 C39 F8 150.7(8) . . . . ?
O9 S3 C39 F8 -80.8(12) . . . . ?
O8' S3' C39' F7' -47.8(10) . . . . ?
O7' S3' C39' F7' 61.2(7) . . . . ?
O9' S3' C39' F7' -175.1(12) . . . . ?
O8' S3' C39' F9' 75.7(9) . . . . ?
O7' S3' C39' F9' -175.2(7) . . . . ?
O9' S3' C39' F9' -51.6(12) . . . . ?
O8' S3' C39' F8' -158.3(9) . . . . ?
O7' S3' C39' F8' -49.3(7) . . . . ?
O9' S3' C39' F8' 74.3(12) . . . . ?
